data_7128815
loop_
_publ_author_name
'Morris, Louis J.'
'Carpentier, Ambre'
'Maron, Laurent'
'Okuda, Jun'

_publ_section_title
;
 Reductive elimination of [AlH<sub>2</sub>]<sup>+</sup> from a cationic
 Ga-Al dihydride.
;
_journal_issue 74
_journal_name_full 'Chemical communications (Cambridge, England)'
_journal_page_first 9454
_journal_page_last 9457
_journal_paper_doi 10.1039/d1cc03706d
_journal_volume 57
_journal_year 2021
_chemical_formula_moiety 'C35 H59 Al Ga N4, C32 H36 B'
_chemical_formula_sum 'C67 H95 Al B Ga N4'
_chemical_formula_weight 1063.97
_chemical_properties_physical Air-sensitive,Moisture-sensitive
_space_group_crystal_system monoclinic
_space_group_IT_number 14
_space_group_name_Hall '-P 2ybc'
_space_group_name_H-M_alt 'P 1 21/c 1'
_atom_sites_solution_hydrogens mixed
_atom_sites_solution_primary dual
_audit_creation_date 2021-07-08
_audit_creation_method
;
Olex2 1.3
(compiled 2020.11.12 svn.r5f609507 for OlexSys, GUI svn.r6272)
;
_audit_update_record
;
2021-07-09 deposited with the CCDC.	2021-08-13 downloaded from the CCDC.
;
_cell_angle_alpha 90
_cell_angle_beta 98.43(3)
_cell_angle_gamma 90
_cell_formula_units_Z 4
_cell_length_a 15.996(3)
_cell_length_b 20.151(4)
_cell_length_c 19.375(4)
_cell_measurement_reflns_used 87121
_cell_measurement_temperature 100
_cell_measurement_theta_max 72.62
_cell_measurement_theta_min 3.18
_cell_volume 6178(2)
_computing_molecular_graphics 'Olex2 1.3 (Dolomanov et al., 2009)'
_computing_publication_material 'Olex2 1.3 (Dolomanov et al., 2009)'
_computing_structure_refinement 'SHELXL 2014/7 (Sheldrick, 2015)'
_computing_structure_solution 'SHELXS-97 (Sheldrick, 1990)'
_diffrn_ambient_temperature 100
_diffrn_measured_fraction_theta_full 0.996
_diffrn_measured_fraction_theta_max 0.986
_diffrn_measurement_device_type 'STOE STADIVARI'
_diffrn_measurement_method '\w scans'
_diffrn_radiation_type CuK\a
_diffrn_radiation_wavelength 1.54178
_diffrn_reflns_av_R_equivalents 0.0235
_diffrn_reflns_av_unetI/netI 0.0158
_diffrn_reflns_Laue_measured_fraction_full 0.996
_diffrn_reflns_Laue_measured_fraction_max 0.986
_diffrn_reflns_limit_h_max 19
_diffrn_reflns_limit_h_min -16
_diffrn_reflns_limit_k_max 22
_diffrn_reflns_limit_k_min -24
_diffrn_reflns_limit_l_max 13
_diffrn_reflns_limit_l_min -23
_diffrn_reflns_number 75886
_diffrn_reflns_point_group_measured_fraction_full 0.996
_diffrn_reflns_point_group_measured_fraction_max 0.986
_diffrn_reflns_theta_full 67.679
_diffrn_reflns_theta_max 72.499
_diffrn_reflns_theta_min 3.182
_exptl_absorpt_coefficient_mu 1.051
_exptl_absorpt_correction_T_max 0.5660
_exptl_absorpt_correction_T_min 0.0773
_exptl_absorpt_correction_type multi-scan
_exptl_absorpt_process_details
;
STOE X-Red32, absorption correction by Gaussian integration, analogous to
P. Coppens in: F. R. Ahmed (Editor), "Crystallographic Computing", Munksgaard,
Copenhagen (1970), 255 - 270. Afterwards scaling of reflection intensities was
performed within STOE LANA. J. Koziskova, F. Hahn, J. Richter, J. Kozisek, Acta
Chimica Slovaca, vol. 9, no. 2, 2016, pp. 136 - 140.
Finally a spherical absorption correction was done within STOE LANA.
;
_exptl_crystal_colour colourless
_exptl_crystal_colour_primary colourless
_exptl_crystal_density_diffrn 1.144
_exptl_crystal_density_method 'not measured'
_exptl_crystal_description block
_exptl_crystal_F_000 2296
_exptl_crystal_recrystallization_method 'Re-crystallisation from solvent: Toluene'
_exptl_crystal_size_max 0.41
_exptl_crystal_size_mid 0.35
_exptl_crystal_size_min 0.34
_refine_diff_density_max 0.480
_refine_diff_density_min -0.592
_refine_diff_density_rms 0.053
_refine_ls_extinction_coef 0.00015(3)
_refine_ls_extinction_expression Fc^*^=kFc[1+0.001xFc^2^\l^3^/sin(2\q)]^-1/4^
_refine_ls_extinction_method 'SHELXL-2014/7 (Sheldrick 2014'
_refine_ls_goodness_of_fit_ref 1.039
_refine_ls_hydrogen_treatment mixed
_refine_ls_matrix_type full
_refine_ls_number_parameters 698
_refine_ls_number_reflns 12068
_refine_ls_number_restraints 0
_refine_ls_restrained_S_all 1.039
_refine_ls_R_factor_all 0.0419
_refine_ls_R_factor_gt 0.0372
_refine_ls_shift/su_max 0.003
_refine_ls_shift/su_mean 0.000
_refine_ls_structure_factor_coef Fsqd
_refine_ls_weighting_details 'w=1/[\s^2^(Fo^2^)+(0.0518P)^2^+4.5394P] where P=(Fo^2^+2Fc^2^)/3'
_refine_ls_weighting_scheme calc
_refine_ls_wR_factor_gt 0.0965
_refine_ls_wR_factor_ref 0.0994
_reflns_Friedel_coverage 0.000
_reflns_number_gt 10861
_reflns_number_total 12068
_reflns_threshold_expression 'I > 2\s(I)'
_cod_data_source_file d1cc03706d2.cif
_cod_data_source_block 3Ga
_cod_depositor_comments 'Adding full bibliography for 7128813--7128817.cif.'
_cod_database_code 7128815
_shelx_shelxl_version_number 2014/7
_shelx_space_group_comment
;
The symmetry employed for this shelxl refinement is uniquely defined
by the following loop, which should always be used as a source of
symmetry information in preference to the above space-group names.
They are only intended as comments.
;
_shelx_estimated_absorpt_t_max 0.716
_shelx_estimated_absorpt_t_min 0.673
_olex2_refinement_description
;
1. Fixed Uiso
 At 1.2 times of:
  All C(H) groups, All C(H,H) groups
 At 1.5 times of:
  All C(H,H,H) groups
2.a Ternary CH refined with riding coordinates:
 C13(H13), C16(H16), C25(H25), C28(H28)
2.b Secondary CH2 refined with riding coordinates:
 C32(H32A,H32B), C33(H33A,H33B)
2.c Aromatic/amide H refined with riding coordinates:
 C3(H3), C8(H8), C9(H9), C10(H10), C20(H20), C21(H21), C22(H22), C37(H37),
 C39(H39), C41(H41), C45(H45), C47(H47), C49(H49), C53(H53), C55(H55), C57(H57),
  C61(H61), C63(H63), C65(H65)
2.d Idealised Me refined as rotating group:
 C1(H1A,H1B,H1C), C5(H5A,H5B,H5C), C12(H12A,H12B,H12C), C14(H14A,H14B,H14C),
 C15(H15A,H15B,H15C), C17(H17A,H17B,H17C), C24(H24A,H24B,H24C), C26(H26A,H26B,
 H26C), C27(H27A,H27B,H27C), C29(H29A,H29B,H29C), C30(H30A,H30B,H30C), C31(H31A,
 H31B,H31C), C34(H34A,H34B,H34C), C35(H35A,H35B,H35C), C42(H42A,H42B,H42C),
 C43(H43A,H43B,H43C), C50(H50A,H50B,H50C), C51(H51A,H51B,H51C), C58(H58A,H58B,
 H58C), C59(H59A,H59B,H59C), C66(H66A,H66B,H66C), C67(H67A,H67B,H67C)
;
_olex2_submission_special_instructions 'No special instructions were received'

loop_
_space_group_symop_operation_xyz
'x, y, z'
'-x, y+1/2, -z+1/2'
'-x, -y, -z'
'x, -y-1/2, z-1/2'

loop_
_atom_site_label
_atom_site_type_symbol
_atom_site_fract_x
_atom_site_fract_y
_atom_site_fract_z
_atom_site_U_iso_or_equiv
_atom_site_adp_type
_atom_site_occupancy
_atom_site_site_symmetry_order
_atom_site_calc_flag
_atom_site_refinement_flags_posn
_atom_site_refinement_flags_adp
_atom_site_refinement_flags_occupancy
_atom_site_disorder_assembly
_atom_site_disorder_group
Ga1 Ga 0.18000(2) 0.30471(2) 0.77572(2) 0.01427(7) Uani 1 1 d . . . . .
H1 H 0.1823(14) 0.2939(10) 0.7008(11) 0.026(5) Uiso 1 1 d . . . . .
Al1 Al 0.31740(3) 0.32877(2) 0.85359(3) 0.01684(11) Uani 1 1 d . . . . .
H2 H 0.3286(14) 0.3443(11) 0.9288(12) 0.032(6) Uiso 1 1 d . . . . .
N1 N 0.11165(8) 0.23206(6) 0.80740(7) 0.0154(3) Uani 1 1 d . . . . .
N2 N 0.09004(8) 0.37224(6) 0.77868(7) 0.0144(3) Uani 1 1 d . . . . .
N3 N 0.38631(9) 0.40127(7) 0.81732(8) 0.0233(3) Uani 1 1 d . . . . .
N4 N 0.41411(9) 0.26472(7) 0.84356(8) 0.0221(3) Uani 1 1 d . . . . .
C1 C -0.02266(11) 0.17267(8) 0.80907(10) 0.0245(4) Uani 1 1 d . . . . .
H1A H -0.0260 0.1431 0.7686 0.037 Uiso 1 1 calc R U . . .
H1B H -0.0798 0.1857 0.8162 0.037 Uiso 1 1 calc R U . . .
H1C H 0.0053 0.1495 0.8506 0.037 Uiso 1 1 calc R U . . .
C2 C 0.02740(10) 0.23379(8) 0.79639(9) 0.0180(3) Uani 1 1 d . . . . .
C3 C -0.01937(10) 0.28993(8) 0.77284(9) 0.0190(3) Uani 1 1 d . . . . .
H3 H -0.0782 0.2829 0.7590 0.023 Uiso 1 1 calc R U . . .
C4 C 0.00881(10) 0.35518(8) 0.76691(8) 0.0163(3) Uani 1 1 d . . . . .
C5 C -0.05942(10) 0.40617(8) 0.74656(9) 0.0207(3) Uani 1 1 d . . . . .
H5A H -0.0344 0.4506 0.7497 0.031 Uiso 1 1 calc R U . . .
H5B H -0.1018 0.4031 0.7782 0.031 Uiso 1 1 calc R U . . .
H5C H -0.0864 0.3979 0.6986 0.031 Uiso 1 1 calc R U . . .
C6 C 0.15418(10) 0.17145(8) 0.83042(8) 0.0160(3) Uani 1 1 d . . . . .
C7 C 0.16250(10) 0.12091(8) 0.78192(9) 0.0178(3) Uani 1 1 d . . . . .
C8 C 0.20395(11) 0.06268(8) 0.80606(10) 0.0224(3) Uani 1 1 d . . . . .
H8 H 0.2097 0.0278 0.7741 0.027 Uiso 1 1 calc R U . . .
C9 C 0.23685(12) 0.05485(9) 0.87574(10) 0.0259(4) Uani 1 1 d . . . . .
H9 H 0.2645 0.0147 0.8914 0.031 Uiso 1 1 calc R U . . .
C10 C 0.22935(11) 0.10584(9) 0.92269(9) 0.0241(4) Uani 1 1 d . . . . .
H10 H 0.2523 0.1002 0.9704 0.029 Uiso 1 1 calc R U . . .
C11 C 0.18880(10) 0.16527(8) 0.90124(9) 0.0184(3) Uani 1 1 d . . . . .
C12 C 0.07440(12) 0.07167(9) 0.67376(11) 0.0294(4) Uani 1 1 d . . . . .
H12A H 0.1080 0.0309 0.6757 0.044 Uiso 1 1 calc R U . . .
H12B H 0.0517 0.0816 0.6251 0.044 Uiso 1 1 calc R U . . .
H12C H 0.0277 0.0657 0.7007 0.044 Uiso 1 1 calc R U . . .
C13 C 0.13052(11) 0.12933(8) 0.70465(9) 0.0202(3) Uani 1 1 d . . . . .
H13 H 0.0957 0.1707 0.6989 0.024 Uiso 1 1 calc R U . . .
C14 C 0.20407(12) 0.13814(9) 0.66345(9) 0.0264(4) Uani 1 1 d . . . . .
H14A H 0.2385 0.1761 0.6820 0.040 Uiso 1 1 calc R U . . .
H14B H 0.1821 0.1460 0.6142 0.040 Uiso 1 1 calc R U . . .
H14C H 0.2389 0.0979 0.6677 0.040 Uiso 1 1 calc R U . . .
C15 C 0.09396(13) 0.22199(11) 0.97721(11) 0.0339(4) Uani 1 1 d . . . . .
H15A H 0.0499 0.2299 0.9373 0.051 Uiso 1 1 calc R U . . .
H15B H 0.0924 0.2574 1.0117 0.051 Uiso 1 1 calc R U . . .
H15C H 0.0840 0.1791 0.9984 0.051 Uiso 1 1 calc R U . . .
C16 C 0.18067(11) 0.22134(9) 0.95252(9) 0.0224(3) Uani 1 1 d . . . . .
H16 H 0.1858 0.2639 0.9269 0.027 Uiso 1 1 calc R U . . .
C17 C 0.25020(12) 0.22172(10) 1.01599(10) 0.0275(4) Uani 1 1 d . . . . .
H17A H 0.2438 0.1828 1.0451 0.041 Uiso 1 1 calc R U . . .
H17B H 0.2456 0.2622 1.0432 0.041 Uiso 1 1 calc R U . . .
H17C H 0.3057 0.2204 1.0002 0.041 Uiso 1 1 calc R U . . .
C18 C 0.11685(10) 0.44028(7) 0.78191(8) 0.0152(3) Uani 1 1 d . . . . .
C19 C 0.14097(10) 0.46893(8) 0.84816(8) 0.0170(3) Uani 1 1 d . . . . .
C20 C 0.17401(11) 0.53327(8) 0.85140(9) 0.0209(3) Uani 1 1 d . . . . .
H20 H 0.1892 0.5539 0.8956 0.025 Uiso 1 1 calc R U . . .
C21 C 0.18499(11) 0.56762(8) 0.79134(9) 0.0212(3) Uani 1 1 d . . . . .
H21 H 0.2096 0.6106 0.7945 0.025 Uiso 1 1 calc R U . . .
C22 C 0.15983(11) 0.53876(8) 0.72654(9) 0.0199(3) Uani 1 1 d . . . . .
H22 H 0.1668 0.5627 0.6855 0.024 Uiso 1 1 calc R U . . .
C23 C 0.12439(10) 0.47520(8) 0.72035(8) 0.0167(3) Uani 1 1 d . . . . .
C24 C 0.03896(12) 0.43251(10) 0.92880(9) 0.0287(4) Uani 1 1 d . . . . .
H24A H 0.0340 0.4061 0.9705 0.043 Uiso 1 1 calc R U . . .
H24B H 0.0014 0.4143 0.8888 0.043 Uiso 1 1 calc R U . . .
H24C H 0.0230 0.4786 0.9366 0.043 Uiso 1 1 calc R U . . .
C25 C 0.13042(11) 0.43035(8) 0.91406(9) 0.0211(3) Uani 1 1 d . . . . .
H25 H 0.1443 0.3829 0.9058 0.025 Uiso 1 1 calc R U . . .
C26 C 0.18953(13) 0.45348(10) 0.97853(9) 0.0308(4) Uani 1 1 d . . . . .
H26A H 0.1727 0.4979 0.9918 0.046 Uiso 1 1 calc R U . . .
H26B H 0.2477 0.4548 0.9681 0.046 Uiso 1 1 calc R U . . .
H26C H 0.1862 0.4225 1.0171 0.046 Uiso 1 1 calc R U . . .
C27 C 0.02823(12) 0.49168(10) 0.60664(9) 0.0278(4) Uani 1 1 d . . . . .
H27A H -0.0198 0.4969 0.6322 0.042 Uiso 1 1 calc R U . . .
H27B H 0.0089 0.4716 0.5610 0.042 Uiso 1 1 calc R U . . .
H27C H 0.0531 0.5352 0.6001 0.042 Uiso 1 1 calc R U . . .
C28 C 0.09493(11) 0.44657(8) 0.64829(9) 0.0212(3) Uani 1 1 d . . . . .
H28 H 0.0679 0.4027 0.6545 0.025 Uiso 1 1 calc R U . . .
C29 C 0.16926(13) 0.43493(9) 0.60846(9) 0.0268(4) Uani 1 1 d . . . . .
H29A H 0.2026 0.4757 0.6086 0.040 Uiso 1 1 calc R U . . .
H29B H 0.1479 0.4224 0.5602 0.040 Uiso 1 1 calc R U . . .
H29C H 0.2049 0.3992 0.6310 0.040 Uiso 1 1 calc R U . . .
C30 C 0.38416(13) 0.46477(10) 0.85653(12) 0.0349(5) Uani 1 1 d . . . . .
H30A H 0.3267 0.4829 0.8488 0.052 Uiso 1 1 calc R U . . .
H30B H 0.4231 0.4966 0.8401 0.052 Uiso 1 1 calc R U . . .
H30C H 0.4012 0.4565 0.9065 0.052 Uiso 1 1 calc R U . . .
C31 C 0.35817(14) 0.41537(12) 0.74232(11) 0.0389(5) Uani 1 1 d . . . . .
H31A H 0.3590 0.3743 0.7154 0.058 Uiso 1 1 calc R U . . .
H31B H 0.3963 0.4479 0.7258 0.058 Uiso 1 1 calc R U . . .
H31C H 0.3006 0.4333 0.7362 0.058 Uiso 1 1 calc R U . . .
C32 C 0.47463(11) 0.37459(9) 0.82984(11) 0.0273(4) Uani 1 1 d . . . . .
H32A H 0.4974 0.3778 0.8801 0.033 Uiso 1 1 calc R U . . .
H32B H 0.5112 0.4012 0.8034 0.033 Uiso 1 1 calc R U . . .
C33 C 0.47477(12) 0.30330(10) 0.80689(11) 0.0305(4) Uani 1 1 d . . . . .
H33A H 0.4577 0.3004 0.7558 0.037 Uiso 1 1 calc R U . . .
H33B H 0.5323 0.2845 0.8184 0.037 Uiso 1 1 calc R U . . .
C34 C 0.45792(12) 0.24359(10) 0.91335(10) 0.0292(4) Uani 1 1 d . . . . .
H34A H 0.4762 0.2829 0.9413 0.044 Uiso 1 1 calc R U . . .
H34B H 0.5073 0.2166 0.9075 0.044 Uiso 1 1 calc R U . . .
H34C H 0.4190 0.2174 0.9371 0.044 Uiso 1 1 calc R U . . .
C35 C 0.38680(13) 0.20437(10) 0.80205(13) 0.0387(5) Uani 1 1 d . . . . .
H35A H 0.3495 0.1777 0.8269 0.058 Uiso 1 1 calc R U . . .
H35B H 0.4365 0.1781 0.7954 0.058 Uiso 1 1 calc R U . . .
H35C H 0.3564 0.2175 0.7565 0.058 Uiso 1 1 calc R U . . .
C36 C 0.31587(10) 0.74832(8) 0.26282(8) 0.0163(3) Uani 1 1 d . . . . .
C37 C 0.25655(10) 0.71297(8) 0.21589(9) 0.0184(3) Uani 1 1 d . . . . .
H37 H 0.2296 0.6757 0.2330 0.022 Uiso 1 1 calc R U . . .
C38 C 0.23512(11) 0.72960(9) 0.14566(9) 0.0216(3) Uani 1 1 d . . . . .
C39 C 0.27288(11) 0.78505(9) 0.12022(9) 0.0240(4) Uani 1 1 d . . . . .
H39 H 0.2600 0.7966 0.0723 0.029 Uiso 1 1 calc R U . . .
C40 C 0.32923(11) 0.82350(9) 0.16476(9) 0.0219(3) Uani 1 1 d . . . . .
C41 C 0.34972(10) 0.80466(8) 0.23473(9) 0.0184(3) Uani 1 1 d . . . . .
H41 H 0.3884 0.8313 0.2646 0.022 Uiso 1 1 calc R U . . .
C42 C 0.17116(12) 0.68930(10) 0.09771(10) 0.0293(4) Uani 1 1 d . . . . .
H42A H 0.1802 0.6420 0.1077 0.044 Uiso 1 1 calc R U . . .
H42B H 0.1779 0.6981 0.0491 0.044 Uiso 1 1 calc R U . . .
H42C H 0.1140 0.7017 0.1053 0.044 Uiso 1 1 calc R U . . .
C43 C 0.36756(12) 0.88552(10) 0.13851(11) 0.0325(4) Uani 1 1 d . . . . .
H43A H 0.3321 0.9239 0.1456 0.049 Uiso 1 1 calc R U . . .
H43B H 0.3710 0.8807 0.0887 0.049 Uiso 1 1 calc R U . . .
H43C H 0.4244 0.8922 0.1642 0.049 Uiso 1 1 calc R U . . .
C44 C 0.39214(10) 0.78243(8) 0.39190(8) 0.0172(3) Uani 1 1 d . . . . .
C45 C 0.47365(10) 0.80327(8) 0.38236(9) 0.0184(3) Uani 1 1 d . . . . .
H45 H 0.5020 0.7792 0.3506 0.022 Uiso 1 1 calc R U . . .
C46 C 0.51515(11) 0.85730(8) 0.41701(9) 0.0201(3) Uani 1 1 d . . . . .
C47 C 0.47399(11) 0.89237(8) 0.46448(9) 0.0221(3) Uani 1 1 d . . . . .
H47 H 0.5005 0.9300 0.4878 0.027 Uiso 1 1 calc R U . . .
C48 C 0.39464(11) 0.87273(8) 0.47795(9) 0.0224(3) Uani 1 1 d . . . . .
C49 C 0.35562(10) 0.81833(8) 0.44158(9) 0.0194(3) Uani 1 1 d . . . . .
H49 H 0.3015 0.8051 0.4511 0.023 Uiso 1 1 calc R U . . .
C50 C 0.60225(12) 0.87727(10) 0.40422(10) 0.0275(4) Uani 1 1 d . . . . .
H50A H 0.6067 0.9258 0.4047 0.041 Uiso 1 1 calc R U . . .
H50B H 0.6123 0.8604 0.3587 0.041 Uiso 1 1 calc R U . . .
H50C H 0.6444 0.8587 0.4409 0.041 Uiso 1 1 calc R U . . .
C51 C 0.35121(13) 0.90809(10) 0.53165(11) 0.0338(4) Uani 1 1 d . . . . .
H51A H 0.2928 0.9184 0.5115 0.051 Uiso 1 1 calc R U . . .
H51B H 0.3814 0.9494 0.5457 0.051 Uiso 1 1 calc R U . . .
H51C H 0.3512 0.8795 0.5725 0.051 Uiso 1 1 calc R U . . .
C52 C 0.25835(10) 0.70100(8) 0.37697(8) 0.0155(3) Uani 1 1 d . . . . .
C53 C 0.18690(10) 0.74226(8) 0.36919(8) 0.0184(3) Uani 1 1 d . . . . .
H53 H 0.1862 0.7799 0.3396 0.022 Uiso 1 1 calc R U . . .
C54 C 0.11692(10) 0.73077(9) 0.40268(9) 0.0202(3) Uani 1 1 d . . . . .
C55 C 0.11617(10) 0.67421(9) 0.44412(9) 0.0208(3) Uani 1 1 d . . . . .
H55 H 0.0685 0.6651 0.4667 0.025 Uiso 1 1 calc R U . . .
C56 C 0.18473(10) 0.63099(8) 0.45264(8) 0.0189(3) Uani 1 1 d . . . . .
C57 C 0.25431(10) 0.64513(8) 0.41924(8) 0.0170(3) Uani 1 1 d . . . . .
H57 H 0.3010 0.6155 0.4255 0.020 Uiso 1 1 calc R U . . .
C58 C 0.04464(11) 0.77928(10) 0.39584(10) 0.0286(4) Uani 1 1 d . . . . .
H58A H 0.0422 0.8004 0.4411 0.043 Uiso 1 1 calc R U . . .
H58B H -0.0085 0.7557 0.3806 0.043 Uiso 1 1 calc R U . . .
H58C H 0.0531 0.8133 0.3614 0.043 Uiso 1 1 calc R U . . .
C59 C 0.18484(12) 0.57108(9) 0.49928(10) 0.0259(4) Uani 1 1 d . . . . .
H59A H 0.1443 0.5383 0.4770 0.039 Uiso 1 1 calc R U . . .
H59B H 0.1687 0.5845 0.5441 0.039 Uiso 1 1 calc R U . . .
H59C H 0.2415 0.5515 0.5070 0.039 Uiso 1 1 calc R U . . .
C60 C 0.40330(10) 0.65553(8) 0.34639(8) 0.0170(3) Uani 1 1 d . . . . .
C61 C 0.38648(10) 0.60387(8) 0.29765(9) 0.0185(3) Uani 1 1 d . . . . .
H61 H 0.3466 0.6115 0.2571 0.022 Uiso 1 1 calc R U . . .
C62 C 0.42554(11) 0.54191(8) 0.30593(9) 0.0217(3) Uani 1 1 d . . . . .
C63 C 0.48499(11) 0.53069(9) 0.36472(10) 0.0264(4) Uani 1 1 d . . . . .
H63 H 0.5113 0.4885 0.3715 0.032 Uiso 1 1 calc R U . . .
C64 C 0.50620(11) 0.58056(9) 0.41353(11) 0.0278(4) Uani 1 1 d . . . . .
C65 C 0.46546(11) 0.64179(9) 0.40350(9) 0.0223(3) Uani 1 1 d . . . . .
H65 H 0.4806 0.6758 0.4370 0.027 Uiso 1 1 calc R U . . .
C66 C 0.40440(12) 0.48780(9) 0.25237(11) 0.0289(4) Uani 1 1 d . . . . .
H66A H 0.3720 0.4529 0.2717 0.043 Uiso 1 1 calc R U . . .
H66B H 0.4568 0.4690 0.2401 0.043 Uiso 1 1 calc R U . . .
H66C H 0.3707 0.5064 0.2105 0.043 Uiso 1 1 calc R U . . .
C67 C 0.57225(16) 0.56848(11) 0.47633(14) 0.0497(6) Uani 1 1 d . . . . .
H67A H 0.5455 0.5488 0.5139 0.074 Uiso 1 1 calc R U . . .
H67B H 0.5987 0.6107 0.4923 0.074 Uiso 1 1 calc R U . . .
H67C H 0.6154 0.5381 0.4636 0.074 Uiso 1 1 calc R U . . .
B1 B 0.34328(11) 0.72258(9) 0.34386(10) 0.0161(3) Uani 1 1 d . . . . .

loop_
_atom_site_aniso_label
_atom_site_aniso_U_11
_atom_site_aniso_U_22
_atom_site_aniso_U_33
_atom_site_aniso_U_23
_atom_site_aniso_U_13
_atom_site_aniso_U_12
Ga1 0.01278(10) 0.01156(10) 0.01872(11) 0.00110(7) 0.00319(7) -0.00069(7)
Al1 0.0128(2) 0.0170(2) 0.0209(2) 0.00092(18) 0.00291(18) -0.00111(17)
N1 0.0139(6) 0.0123(6) 0.0202(6) 0.0014(5) 0.0028(5) -0.0001(5)
N2 0.0152(6) 0.0110(6) 0.0169(6) 0.0005(5) 0.0019(5) -0.0005(5)
N3 0.0149(7) 0.0249(7) 0.0300(8) 0.0063(6) 0.0024(6) -0.0025(6)
N4 0.0177(7) 0.0211(7) 0.0270(7) -0.0045(6) 0.0017(6) 0.0000(6)
C1 0.0173(8) 0.0162(8) 0.0406(10) 0.0017(7) 0.0066(7) -0.0022(6)
C2 0.0158(7) 0.0148(7) 0.0236(8) 0.0002(6) 0.0037(6) -0.0021(6)
C3 0.0117(7) 0.0160(7) 0.0287(8) -0.0009(6) 0.0014(6) -0.0015(6)
C4 0.0163(7) 0.0159(7) 0.0165(7) -0.0004(6) 0.0018(6) 0.0015(6)
C5 0.0176(8) 0.0165(8) 0.0275(8) 0.0004(6) 0.0015(7) 0.0021(6)
C6 0.0136(7) 0.0132(7) 0.0221(8) 0.0038(6) 0.0053(6) -0.0005(6)
C7 0.0144(7) 0.0145(7) 0.0251(8) 0.0029(6) 0.0049(6) -0.0016(6)
C8 0.0224(8) 0.0157(8) 0.0298(9) 0.0003(7) 0.0061(7) 0.0028(6)
C9 0.0271(9) 0.0195(8) 0.0316(9) 0.0075(7) 0.0061(7) 0.0090(7)
C10 0.0246(9) 0.0249(9) 0.0232(8) 0.0080(7) 0.0051(7) 0.0063(7)
C11 0.0164(8) 0.0189(8) 0.0210(8) 0.0041(6) 0.0065(6) -0.0001(6)
C12 0.0291(10) 0.0201(9) 0.0364(10) -0.0029(7) -0.0039(8) -0.0041(7)
C13 0.0224(8) 0.0136(7) 0.0240(8) -0.0019(6) 0.0012(7) -0.0010(6)
C14 0.0334(10) 0.0229(9) 0.0237(8) -0.0025(7) 0.0072(7) -0.0028(7)
C15 0.0297(10) 0.0448(12) 0.0296(10) -0.0013(9) 0.0128(8) 0.0085(9)
C16 0.0260(9) 0.0221(8) 0.0204(8) 0.0034(7) 0.0074(7) 0.0025(7)
C17 0.0309(10) 0.0291(9) 0.0231(9) 0.0003(7) 0.0061(7) -0.0025(8)
C18 0.0142(7) 0.0115(7) 0.0200(8) -0.0003(6) 0.0030(6) 0.0015(6)
C19 0.0158(7) 0.0150(7) 0.0202(8) -0.0008(6) 0.0020(6) 0.0020(6)
C20 0.0220(8) 0.0159(8) 0.0237(8) -0.0051(6) 0.0001(7) 0.0017(6)
C21 0.0212(8) 0.0111(7) 0.0311(9) -0.0015(6) 0.0025(7) -0.0005(6)
C22 0.0214(8) 0.0146(8) 0.0244(8) 0.0034(6) 0.0057(6) 0.0024(6)
C23 0.0178(7) 0.0125(7) 0.0199(8) 0.0016(6) 0.0032(6) 0.0026(6)
C24 0.0304(10) 0.0351(10) 0.0219(8) 0.0017(7) 0.0081(7) -0.0008(8)
C25 0.0264(9) 0.0185(8) 0.0185(8) -0.0007(6) 0.0033(7) 0.0022(6)
C26 0.0355(10) 0.0360(10) 0.0196(8) 0.0015(8) -0.0006(8) -0.0021(8)
C27 0.0295(9) 0.0298(10) 0.0225(9) 0.0047(7) -0.0013(7) -0.0002(8)
C28 0.0290(9) 0.0165(8) 0.0180(8) 0.0024(6) 0.0026(7) -0.0011(7)
C29 0.0381(10) 0.0225(9) 0.0203(8) 0.0012(7) 0.0063(7) 0.0058(8)
C30 0.0265(10) 0.0219(9) 0.0560(13) 0.0003(9) 0.0047(9) -0.0058(7)
C31 0.0320(11) 0.0491(13) 0.0344(11) 0.0196(10) 0.0012(9) -0.0096(9)
C32 0.0145(8) 0.0307(10) 0.0378(10) 0.0075(8) 0.0075(7) -0.0025(7)
C33 0.0237(9) 0.0364(11) 0.0339(10) -0.0010(8) 0.0128(8) 0.0041(8)
C34 0.0259(9) 0.0268(9) 0.0340(10) 0.0044(8) 0.0016(8) 0.0072(7)
C35 0.0272(10) 0.0295(10) 0.0577(14) -0.0213(10) 0.0001(9) 0.0016(8)
C36 0.0121(7) 0.0165(7) 0.0210(8) 0.0001(6) 0.0050(6) 0.0016(6)
C37 0.0153(7) 0.0181(8) 0.0224(8) 0.0027(6) 0.0047(6) -0.0009(6)
C38 0.0172(8) 0.0253(9) 0.0221(8) 0.0008(7) 0.0025(6) -0.0011(7)
C39 0.0213(8) 0.0301(9) 0.0204(8) 0.0074(7) 0.0019(7) 0.0017(7)
C40 0.0172(8) 0.0206(8) 0.0283(9) 0.0083(7) 0.0047(7) 0.0000(6)
C41 0.0133(7) 0.0171(8) 0.0244(8) 0.0029(6) 0.0010(6) 0.0003(6)
C42 0.0261(9) 0.0378(11) 0.0222(9) 0.0008(8) -0.0021(7) -0.0061(8)
C43 0.0270(9) 0.0294(10) 0.0394(11) 0.0180(8) -0.0008(8) -0.0047(8)
C44 0.0152(7) 0.0165(7) 0.0196(8) 0.0025(6) 0.0014(6) 0.0008(6)
C45 0.0169(8) 0.0190(8) 0.0192(8) 0.0002(6) 0.0026(6) -0.0008(6)
C46 0.0205(8) 0.0188(8) 0.0194(8) 0.0055(6) -0.0022(6) -0.0030(6)
C47 0.0250(9) 0.0151(8) 0.0235(8) 0.0002(6) -0.0055(7) -0.0008(6)
C48 0.0227(8) 0.0185(8) 0.0244(8) -0.0024(7) -0.0021(7) 0.0063(7)
C49 0.0150(7) 0.0197(8) 0.0233(8) -0.0004(6) 0.0019(6) 0.0014(6)
C50 0.0243(9) 0.0318(10) 0.0254(9) 0.0031(7) -0.0001(7) -0.0115(7)
C51 0.0265(10) 0.0345(10) 0.0384(11) -0.0157(9) -0.0020(8) 0.0088(8)
C52 0.0145(7) 0.0158(7) 0.0158(7) -0.0012(6) 0.0009(6) -0.0024(6)
C53 0.0167(8) 0.0183(8) 0.0199(8) 0.0037(6) 0.0023(6) -0.0007(6)
C54 0.0149(8) 0.0251(8) 0.0203(8) 0.0009(7) 0.0016(6) 0.0004(6)
C55 0.0160(8) 0.0270(9) 0.0202(8) 0.0018(7) 0.0054(6) -0.0040(6)
C56 0.0200(8) 0.0198(8) 0.0166(7) 0.0000(6) 0.0018(6) -0.0056(6)
C57 0.0164(7) 0.0153(7) 0.0190(7) -0.0013(6) 0.0012(6) -0.0005(6)
C58 0.0189(8) 0.0378(10) 0.0303(9) 0.0082(8) 0.0076(7) 0.0076(8)
C59 0.0265(9) 0.0248(9) 0.0273(9) 0.0057(7) 0.0064(7) -0.0045(7)
C60 0.0140(7) 0.0171(8) 0.0208(8) 0.0012(6) 0.0059(6) -0.0013(6)
C61 0.0166(7) 0.0184(8) 0.0212(8) 0.0003(6) 0.0058(6) -0.0015(6)
C62 0.0203(8) 0.0164(8) 0.0306(9) -0.0013(7) 0.0115(7) -0.0014(6)
C63 0.0218(8) 0.0168(8) 0.0412(10) 0.0023(7) 0.0063(8) 0.0045(7)
C64 0.0200(9) 0.0219(9) 0.0390(10) 0.0022(8) -0.0039(8) 0.0017(7)
C65 0.0190(8) 0.0189(8) 0.0280(9) -0.0021(7) 0.0004(7) -0.0006(6)
C66 0.0315(10) 0.0195(9) 0.0381(10) -0.0042(8) 0.0128(8) -0.0021(7)
C67 0.0419(13) 0.0298(11) 0.0669(16) 0.0029(11) -0.0266(12) 0.0068(9)
B1 0.0139(8) 0.0153(8) 0.0197(8) 0.0002(7) 0.0043(7) -0.0010(6)

loop_
_atom_type_symbol
_atom_type_description
_atom_type_scat_dispersion_real
_atom_type_scat_dispersion_imag
_atom_type_scat_source
C C 0.0181 0.0091 'International Tables Vol C Tables 4.2.6.8 and 6.1.1.4'
H H 0.0000 0.0000 'International Tables Vol C Tables 4.2.6.8 and 6.1.1.4'
Al Al 0.2130 0.2455 'International Tables Vol C Tables 4.2.6.8 and 6.1.1.4'
B B 0.0090 0.0039 'International Tables Vol C Tables 4.2.6.8 and 6.1.1.4'
Ga Ga -1.2846 0.7763 'International Tables Vol C Tables 4.2.6.8 and 6.1.1.4'
N N 0.0311 0.0180 'International Tables Vol C Tables 4.2.6.8 and 6.1.1.4'

loop_
_geom_angle_atom_site_label_1
_geom_angle_atom_site_label_2
_geom_angle_atom_site_label_3
_geom_angle
_geom_angle_site_symmetry_1
_geom_angle_site_symmetry_3
_geom_angle_publ_flag
Al1 Ga1 H1 118.2(8) . . ?
N1 Ga1 H1 106.9(8) . . ?
N1 Ga1 Al1 115.42(4) . . ?
N1 Ga1 N2 93.57(6) . . ?
N2 Ga1 H1 104.6(8) . . ?
N2 Ga1 Al1 114.95(4) . . ?
Ga1 Al1 H2 126.9(9) . . ?
N3 Al1 Ga1 113.78(5) . . ?
N3 Al1 H2 101.4(9) . . ?
N3 Al1 N4 87.96(6) . . ?
N4 Al1 Ga1 115.23(5) . . ?
N4 Al1 H2 104.1(9) . . ?
C2 N1 Ga1 121.51(11) . . ?
C2 N1 C6 119.55(13) . . ?
C6 N1 Ga1 117.86(10) . . ?
C4 N2 Ga1 120.72(11) . . ?
C4 N2 C18 122.16(13) . . ?
C18 N2 Ga1 116.25(10) . . ?
C30 N3 Al1 112.91(12) . . ?
C30 N3 C32 108.49(15) . . ?
C31 N3 Al1 112.14(12) . . ?
C31 N3 C30 107.95(16) . . ?
C31 N3 C32 111.76(16) . . ?
C32 N3 Al1 103.55(11) . . ?
C33 N4 Al1 105.57(11) . . ?
C34 N4 Al1 110.82(11) . . ?
C34 N4 C33 109.06(14) . . ?
C35 N4 Al1 113.64(12) . . ?
C35 N4 C33 109.05(15) . . ?
C35 N4 C34 108.58(16) . . ?
H1A C1 H1B 109.5 . . ?
H1A C1 H1C 109.5 . . ?
H1B C1 H1C 109.5 . . ?
C2 C1 H1A 109.5 . . ?
C2 C1 H1B 109.5 . . ?
C2 C1 H1C 109.5 . . ?
N1 C2 C1 120.04(14) . . ?
N1 C2 C3 123.65(15) . . ?
C3 C2 C1 116.30(14) . . ?
C2 C3 H3 115.7 . . ?
C2 C3 C4 128.64(15) . . ?
C4 C3 H3 115.7 . . ?
N2 C4 C3 123.13(14) . . ?
N2 C4 C5 121.29(14) . . ?
C3 C4 C5 115.58(14) . . ?
C4 C5 H5A 109.5 . . ?
C4 C5 H5B 109.5 . . ?
C4 C5 H5C 109.5 . . ?
H5A C5 H5B 109.5 . . ?
H5A C5 H5C 109.5 . . ?
H5B C5 H5C 109.5 . . ?
C7 C6 N1 119.69(14) . . ?
C7 C6 C11 121.69(15) . . ?
C11 C6 N1 118.58(14) . . ?
C6 C7 C13 121.79(14) . . ?
C8 C7 C6 118.19(16) . . ?
C8 C7 C13 119.98(15) . . ?
C7 C8 H8 119.4 . . ?
C9 C8 C7 121.15(16) . . ?
C9 C8 H8 119.4 . . ?
C8 C9 H9 120.1 . . ?
C8 C9 C10 119.82(16) . . ?
C10 C9 H9 120.1 . . ?
C9 C10 H10 119.3 . . ?
C9 C10 C11 121.37(16) . . ?
C11 C10 H10 119.3 . . ?
C6 C11 C16 120.75(14) . . ?
C10 C11 C6 117.73(16) . . ?
C10 C11 C16 121.51(15) . . ?
H12A C12 H12B 109.5 . . ?
H12A C12 H12C 109.5 . . ?
H12B C12 H12C 109.5 . . ?
C13 C12 H12A 109.5 . . ?
C13 C12 H12B 109.5 . . ?
C13 C12 H12C 109.5 . . ?
C7 C13 C12 113.13(14) . . ?
C7 C13 H13 107.7 . . ?
C7 C13 C14 110.76(14) . . ?
C12 C13 H13 107.7 . . ?
C14 C13 C12 109.61(15) . . ?
C14 C13 H13 107.7 . . ?
C13 C14 H14A 109.5 . . ?
C13 C14 H14B 109.5 . . ?
C13 C14 H14C 109.5 . . ?
H14A C14 H14B 109.5 . . ?
H14A C14 H14C 109.5 . . ?
H14B C14 H14C 109.5 . . ?
H15A C15 H15B 109.5 . . ?
H15A C15 H15C 109.5 . . ?
H15B C15 H15C 109.5 . . ?
C16 C15 H15A 109.5 . . ?
C16 C15 H15B 109.5 . . ?
C16 C15 H15C 109.5 . . ?
C11 C16 C15 112.21(15) . . ?
C11 C16 H16 106.9 . . ?
C11 C16 C17 113.96(15) . . ?
C15 C16 H16 106.9 . . ?
C15 C16 C17 109.46(15) . . ?
C17 C16 H16 106.9 . . ?
C16 C17 H17A 109.5 . . ?
C16 C17 H17B 109.5 . . ?
C16 C17 H17C 109.5 . . ?
H17A C17 H17B 109.5 . . ?
H17A C17 H17C 109.5 . . ?
H17B C17 H17C 109.5 . . ?
C19 C18 N2 118.12(14) . . ?
C23 C18 N2 120.25(14) . . ?
C23 C18 C19 121.47(14) . . ?
C18 C19 C25 120.31(14) . . ?
C20 C19 C18 118.18(15) . . ?
C20 C19 C25 121.51(15) . . ?
C19 C20 H20 119.4 . . ?
C21 C20 C19 121.23(16) . . ?
C21 C20 H20 119.4 . . ?
C20 C21 H21 120.2 . . ?
C20 C21 C22 119.61(15) . . ?
C22 C21 H21 120.2 . . ?
C21 C22 H22 119.3 . . ?
C21 C22 C23 121.41(15) . . ?
C23 C22 H22 119.3 . . ?
C18 C23 C28 122.40(14) . . ?
C22 C23 C18 118.03(15) . . ?
C22 C23 C28 119.57(14) . . ?
H24A C24 H24B 109.5 . . ?
H24A C24 H24C 109.5 . . ?
H24B C24 H24C 109.5 . . ?
C25 C24 H24A 109.5 . . ?
C25 C24 H24B 109.5 . . ?
C25 C24 H24C 109.5 . . ?
C19 C25 C24 111.57(14) . . ?
C19 C25 H25 107.3 . . ?
C24 C25 H25 107.3 . . ?
C26 C25 C19 113.48(15) . . ?
C26 C25 C24 109.46(15) . . ?
C26 C25 H25 107.3 . . ?
C25 C26 H26A 109.5 . . ?
C25 C26 H26B 109.5 . . ?
C25 C26 H26C 109.5 . . ?
H26A C26 H26B 109.5 . . ?
H26A C26 H26C 109.5 . . ?
H26B C26 H26C 109.5 . . ?
H27A C27 H27B 109.5 . . ?
H27A C27 H27C 109.5 . . ?
H27B C27 H27C 109.5 . . ?
C28 C27 H27A 109.5 . . ?
C28 C27 H27B 109.5 . . ?
C28 C27 H27C 109.5 . . ?
C23 C28 C27 110.83(14) . . ?
C23 C28 H28 107.9 . . ?
C23 C28 C29 111.27(15) . . ?
C27 C28 H28 107.9 . . ?
C29 C28 C27 110.94(14) . . ?
C29 C28 H28 107.9 . . ?
C28 C29 H29A 109.5 . . ?
C28 C29 H29B 109.5 . . ?
C28 C29 H29C 109.5 . . ?
H29A C29 H29B 109.5 . . ?
H29A C29 H29C 109.5 . . ?
H29B C29 H29C 109.5 . . ?
N3 C30 H30A 109.5 . . ?
N3 C30 H30B 109.5 . . ?
N3 C30 H30C 109.5 . . ?
H30A C30 H30B 109.5 . . ?
H30A C30 H30C 109.5 . . ?
H30B C30 H30C 109.5 . . ?
N3 C31 H31A 109.5 . . ?
N3 C31 H31B 109.5 . . ?
N3 C31 H31C 109.5 . . ?
H31A C31 H31B 109.5 . . ?
H31A C31 H31C 109.5 . . ?
H31B C31 H31C 109.5 . . ?
N3 C32 H32A 109.7 . . ?
N3 C32 H32B 109.7 . . ?
N3 C32 C33 109.71(15) . . ?
H32A C32 H32B 108.2 . . ?
C33 C32 H32A 109.7 . . ?
C33 C32 H32B 109.7 . . ?
N4 C33 C32 109.01(14) . . ?
N4 C33 H33A 109.9 . . ?
N4 C33 H33B 109.9 . . ?
C32 C33 H33A 109.9 . . ?
C32 C33 H33B 109.9 . . ?
H33A C33 H33B 108.3 . . ?
N4 C34 H34A 109.5 . . ?
N4 C34 H34B 109.5 . . ?
N4 C34 H34C 109.5 . . ?
H34A C34 H34B 109.5 . . ?
H34A C34 H34C 109.5 . . ?
H34B C34 H34C 109.5 . . ?
N4 C35 H35A 109.5 . . ?
N4 C35 H35B 109.5 . . ?
N4 C35 H35C 109.5 . . ?
H35A C35 H35B 109.5 . . ?
H35A C35 H35C 109.5 . . ?
H35B C35 H35C 109.5 . . ?
C37 C36 B1 121.02(14) . . ?
C41 C36 C37 114.91(15) . . ?
C41 C36 B1 124.05(14) . . ?
C36 C37 H37 118.2 . . ?
C38 C37 C36 123.70(15) . . ?
C38 C37 H37 118.2 . . ?
C37 C38 C42 121.16(16) . . ?
C39 C38 C37 118.70(16) . . ?
C39 C38 C42 120.13(16) . . ?
C38 C39 H39 119.9 . . ?
C40 C39 C38 120.18(16) . . ?
C40 C39 H39 119.9 . . ?
C39 C40 C41 119.27(15) . . ?
C39 C40 C43 120.68(16) . . ?
C41 C40 C43 120.05(16) . . ?
C36 C41 H41 118.4 . . ?
C40 C41 C36 123.15(16) . . ?
C40 C41 H41 118.4 . . ?
C38 C42 H42A 109.5 . . ?
C38 C42 H42B 109.5 . . ?
C38 C42 H42C 109.5 . . ?
H42A C42 H42B 109.5 . . ?
H42A C42 H42C 109.5 . . ?
H42B C42 H42C 109.5 . . ?
C40 C43 H43A 109.5 . . ?
C40 C43 H43B 109.5 . . ?
C40 C43 H43C 109.5 . . ?
H43A C43 H43B 109.5 . . ?
H43A C43 H43C 109.5 . . ?
H43B C43 H43C 109.5 . . ?
C45 C44 B1 121.04(14) . . ?
C49 C44 C45 115.12(15) . . ?
C49 C44 B1 123.76(14) . . ?
C44 C45 H45 118.2 . . ?
C46 C45 C44 123.66(16) . . ?
C46 C45 H45 118.2 . . ?
C45 C46 C47 118.30(16) . . ?
C45 C46 C50 121.07(16) . . ?
C47 C46 C50 120.63(16) . . ?
C46 C47 H47 119.7 . . ?
C48 C47 C46 120.69(15) . . ?
C48 C47 H47 119.7 . . ?
C47 C48 C49 118.71(16) . . ?
C47 C48 C51 121.30(16) . . ?
C49 C48 C51 119.98(17) . . ?
C44 C49 C48 123.46(16) . . ?
C44 C49 H49 118.3 . . ?
C48 C49 H49 118.3 . . ?
C46 C50 H50A 109.5 . . ?
C46 C50 H50B 109.5 . . ?
C46 C50 H50C 109.5 . . ?
H50A C50 H50B 109.5 . . ?
H50A C50 H50C 109.5 . . ?
H50B C50 H50C 109.5 . . ?
C48 C51 H51A 109.5 . . ?
C48 C51 H51B 109.5 . . ?
C48 C51 H51C 109.5 . . ?
H51A C51 H51B 109.5 . . ?
H51A C51 H51C 109.5 . . ?
H51B C51 H51C 109.5 . . ?
C53 C52 B1 120.53(14) . . ?
C57 C52 C53 115.65(15) . . ?
C57 C52 B1 123.58(14) . . ?
C52 C53 H53 118.4 . . ?
C54 C53 C52 123.29(15) . . ?
C54 C53 H53 118.4 . . ?
C53 C54 C55 118.62(15) . . ?
C53 C54 C58 120.70(16) . . ?
C55 C54 C58 120.67(15) . . ?
C54 C55 H55 119.8 . . ?
C56 C55 C54 120.44(15) . . ?
C56 C55 H55 119.8 . . ?
C55 C56 C57 119.04(15) . . ?
C55 C56 C59 120.26(15) . . ?
C57 C56 C59 120.67(15) . . ?
C52 C57 H57 118.5 . . ?
C56 C57 C52 122.93(15) . . ?
C56 C57 H57 118.5 . . ?
C54 C58 H58A 109.5 . . ?
C54 C58 H58B 109.5 . . ?
C54 C58 H58C 109.5 . . ?
H58A C58 H58B 109.5 . . ?
H58A C58 H58C 109.5 . . ?
H58B C58 H58C 109.5 . . ?
C56 C59 H59A 109.5 . . ?
C56 C59 H59B 109.5 . . ?
C56 C59 H59C 109.5 . . ?
H59A C59 H59B 109.5 . . ?
H59A C59 H59C 109.5 . . ?
H59B C59 H59C 109.5 . . ?
C61 C60 B1 122.15(14) . . ?
C65 C60 C61 115.33(15) . . ?
C65 C60 B1 121.74(14) . . ?
C60 C61 H61 118.4 . . ?
C62 C61 C60 123.20(16) . . ?
C62 C61 H61 118.4 . . ?
C61 C62 C66 121.08(17) . . ?
C63 C62 C61 118.72(16) . . ?
C63 C62 C66 120.20(16) . . ?
C62 C63 H63 119.7 . . ?
C64 C63 C62 120.65(16) . . ?
C64 C63 H63 119.7 . . ?
C63 C64 C65 118.87(17) . . ?
C63 C64 C67 120.32(17) . . ?
C65 C64 C67 120.80(18) . . ?
C60 C65 H65 118.4 . . ?
C64 C65 C60 123.16(16) . . ?
C64 C65 H65 118.4 . . ?
C62 C66 H66A 109.5 . . ?
C62 C66 H66B 109.5 . . ?
C62 C66 H66C 109.5 . . ?
H66A C66 H66B 109.5 . . ?
H66A C66 H66C 109.5 . . ?
H66B C66 H66C 109.5 . . ?
C64 C67 H67A 109.5 . . ?
C64 C67 H67B 109.5 . . ?
C64 C67 H67C 109.5 . . ?
H67A C67 H67B 109.5 . . ?
H67A C67 H67C 109.5 . . ?
H67B C67 H67C 109.5 . . ?
C36 B1 C60 110.92(13) . . ?
C44 B1 C36 110.19(13) . . ?
C44 B1 C60 110.84(13) . . ?
C52 B1 C36 109.56(13) . . ?
C52 B1 C44 108.88(13) . . ?
C52 B1 C60 106.35(12) . . ?

loop_
_geom_bond_atom_site_label_1
_geom_bond_atom_site_label_2
_geom_bond_distance
_geom_bond_site_symmetry_2
_geom_bond_publ_flag
Ga1 H1 1.47(2) . ?
Ga1 Al1 2.5239(9) . ?
Ga1 N1 1.9779(13) . ?
Ga1 N2 1.9877(13) . ?
Al1 H2 1.48(2) . ?
Al1 N3 2.0175(15) . ?
Al1 N4 2.0458(15) . ?
N1 C2 1.334(2) . ?
N1 C6 1.437(2) . ?
N2 C4 1.331(2) . ?
N2 C18 1.4352(19) . ?
N3 C30 1.491(3) . ?
N3 C31 1.484(2) . ?
N3 C32 1.498(2) . ?
N4 C33 1.501(2) . ?
N4 C34 1.491(2) . ?
N4 C35 1.488(2) . ?
C1 H1A 0.9800 . ?
C1 H1B 0.9800 . ?
C1 H1C 0.9800 . ?
C1 C2 1.509(2) . ?
C2 C3 1.396(2) . ?
C3 H3 0.9500 . ?
C3 C4 1.400(2) . ?
C4 C5 1.509(2) . ?
C5 H5A 0.9800 . ?
C5 H5B 0.9800 . ?
C5 H5C 0.9800 . ?
C6 C7 1.405(2) . ?
C6 C11 1.408(2) . ?
C7 C8 1.394(2) . ?
C7 C13 1.519(2) . ?
C8 H8 0.9500 . ?
C8 C9 1.384(3) . ?
C9 H9 0.9500 . ?
C9 C10 1.389(3) . ?
C10 H10 0.9500 . ?
C10 C11 1.396(2) . ?
C11 C16 1.523(2) . ?
C12 H12A 0.9800 . ?
C12 H12B 0.9800 . ?
C12 H12C 0.9800 . ?
C12 C13 1.535(2) . ?
C13 H13 1.0000 . ?
C13 C14 1.526(2) . ?
C14 H14A 0.9800 . ?
C14 H14B 0.9800 . ?
C14 H14C 0.9800 . ?
C15 H15A 0.9800 . ?
C15 H15B 0.9800 . ?
C15 H15C 0.9800 . ?
C15 C16 1.532(2) . ?
C16 H16 1.0000 . ?
C16 C17 1.532(3) . ?
C17 H17A 0.9800 . ?
C17 H17B 0.9800 . ?
C17 H17C 0.9800 . ?
C18 C19 1.409(2) . ?
C18 C23 1.405(2) . ?
C19 C20 1.398(2) . ?
C19 C25 1.525(2) . ?
C20 H20 0.9500 . ?
C20 C21 1.387(2) . ?
C21 H21 0.9500 . ?
C21 C22 1.389(2) . ?
C22 H22 0.9500 . ?
C22 C23 1.399(2) . ?
C23 C28 1.520(2) . ?
C24 H24A 0.9800 . ?
C24 H24B 0.9800 . ?
C24 H24C 0.9800 . ?
C24 C25 1.532(2) . ?
C25 H25 1.0000 . ?
C25 C26 1.525(2) . ?
C26 H26A 0.9800 . ?
C26 H26B 0.9800 . ?
C26 H26C 0.9800 . ?
C27 H27A 0.9800 . ?
C27 H27B 0.9800 . ?
C27 H27C 0.9800 . ?
C27 C28 1.537(2) . ?
C28 H28 1.0000 . ?
C28 C29 1.528(3) . ?
C29 H29A 0.9800 . ?
C29 H29B 0.9800 . ?
C29 H29C 0.9800 . ?
C30 H30A 0.9800 . ?
C30 H30B 0.9800 . ?
C30 H30C 0.9800 . ?
C31 H31A 0.9800 . ?
C31 H31B 0.9800 . ?
C31 H31C 0.9800 . ?
C32 H32A 0.9900 . ?
C32 H32B 0.9900 . ?
C32 C33 1.504(3) . ?
C33 H33A 0.9900 . ?
C33 H33B 0.9900 . ?
C34 H34A 0.9800 . ?
C34 H34B 0.9800 . ?
C34 H34C 0.9800 . ?
C35 H35A 0.9800 . ?
C35 H35B 0.9800 . ?
C35 H35C 0.9800 . ?
C36 C37 1.408(2) . ?
C36 C41 1.402(2) . ?
C36 B1 1.651(2) . ?
C37 H37 0.9500 . ?
C37 C38 1.394(2) . ?
C38 C39 1.394(2) . ?
C38 C42 1.513(2) . ?
C39 H39 0.9500 . ?
C39 C40 1.389(3) . ?
C40 C41 1.400(2) . ?
C40 C43 1.513(2) . ?
C41 H41 0.9500 . ?
C42 H42A 0.9800 . ?
C42 H42B 0.9800 . ?
C42 H42C 0.9800 . ?
C43 H43A 0.9800 . ?
C43 H43B 0.9800 . ?
C43 H43C 0.9800 . ?
C44 C45 1.408(2) . ?
C44 C49 1.399(2) . ?
C44 B1 1.649(2) . ?
C45 H45 0.9500 . ?
C45 C46 1.395(2) . ?
C46 C47 1.399(3) . ?
C46 C50 1.505(2) . ?
C47 H47 0.9500 . ?
C47 C48 1.390(3) . ?
C48 C49 1.400(2) . ?
C48 C51 1.511(2) . ?
C49 H49 0.9500 . ?
C50 H50A 0.9800 . ?
C50 H50B 0.9800 . ?
C50 H50C 0.9800 . ?
C51 H51A 0.9800 . ?
C51 H51B 0.9800 . ?
C51 H51C 0.9800 . ?
C52 C53 1.403(2) . ?
C52 C57 1.399(2) . ?
C52 B1 1.644(2) . ?
C53 H53 0.9500 . ?
C53 C54 1.393(2) . ?
C54 C55 1.395(2) . ?
C54 C58 1.505(2) . ?
C55 H55 0.9500 . ?
C55 C56 1.391(2) . ?
C56 C57 1.396(2) . ?
C56 C59 1.508(2) . ?
C57 H57 0.9500 . ?
C58 H58A 0.9800 . ?
C58 H58B 0.9800 . ?
C58 H58C 0.9800 . ?
C59 H59A 0.9800 . ?
C59 H59B 0.9800 . ?
C59 H59C 0.9800 . ?
C60 C61 1.405(2) . ?
C60 C65 1.402(2) . ?
C60 B1 1.654(2) . ?
C61 H61 0.9500 . ?
C61 C62 1.395(2) . ?
C62 C63 1.391(3) . ?
C62 C66 1.509(2) . ?
C63 H63 0.9500 . ?
C63 C64 1.388(3) . ?
C64 C65 1.396(2) . ?
C64 C67 1.510(3) . ?
C65 H65 0.9500 . ?
C66 H66A 0.9800 . ?
C66 H66B 0.9800 . ?
C66 H66C 0.9800 . ?
C67 H67A 0.9800 . ?
C67 H67B 0.9800 . ?
C67 H67C 0.9800 . ?

loop_
_geom_torsion_atom_site_label_1
_geom_torsion_atom_site_label_2
_geom_torsion_atom_site_label_3
_geom_torsion_atom_site_label_4
_geom_torsion
_geom_torsion_site_symmetry_1
_geom_torsion_site_symmetry_2
_geom_torsion_site_symmetry_3
_geom_torsion_site_symmetry_4
_geom_torsion_publ_flag
Ga1 N1 C2 C1 168.75(12) . . . . ?
Ga1 N1 C2 C3 -10.9(2) . . . . ?
Ga1 N1 C6 C7 -88.99(16) . . . . ?
Ga1 N1 C6 C11 89.11(15) . . . . ?
Ga1 N2 C4 C3 20.0(2) . . . . ?
Ga1 N2 C4 C5 -160.51(12) . . . . ?
Ga1 N2 C18 C19 -89.69(15) . . . . ?
Ga1 N2 C18 C23 85.77(16) . . . . ?
Al1 N3 C32 C33 45.36(16) . . . . ?
Al1 N4 C33 C32 34.32(17) . . . . ?
N1 C2 C3 C4 -10.9(3) . . . . ?
N1 C6 C7 C8 -179.85(14) . . . . ?
N1 C6 C7 C13 2.3(2) . . . . ?
N1 C6 C11 C10 179.56(14) . . . . ?
N1 C6 C11 C16 0.6(2) . . . . ?
N2 C18 C19 C20 174.55(14) . . . . ?
N2 C18 C19 C25 -5.8(2) . . . . ?
N2 C18 C23 C22 -172.85(14) . . . . ?
N2 C18 C23 C28 7.7(2) . . . . ?
N3 C32 C33 N4 -55.3(2) . . . . ?
C1 C2 C3 C4 169.39(17) . . . . ?
C2 N1 C6 C7 79.34(19) . . . . ?
C2 N1 C6 C11 -102.56(18) . . . . ?
C2 C3 C4 N2 5.7(3) . . . . ?
C2 C3 C4 C5 -173.88(17) . . . . ?
C4 N2 C18 C19 100.90(18) . . . . ?
C4 N2 C18 C23 -83.63(19) . . . . ?
C6 N1 C2 C1 0.9(2) . . . . ?
C6 N1 C2 C3 -178.80(16) . . . . ?
C6 C7 C8 C9 -0.6(2) . . . . ?
C6 C7 C13 C12 -129.30(17) . . . . ?
C6 C7 C13 C14 107.18(17) . . . . ?
C6 C11 C16 C15 80.3(2) . . . . ?
C6 C11 C16 C17 -154.62(15) . . . . ?
C7 C6 C11 C10 -2.4(2) . . . . ?
C7 C6 C11 C16 178.63(15) . . . . ?
C7 C8 C9 C10 -0.5(3) . . . . ?
C8 C7 C13 C12 52.9(2) . . . . ?
C8 C7 C13 C14 -70.61(19) . . . . ?
C8 C9 C10 C11 0.3(3) . . . . ?
C9 C10 C11 C6 1.2(3) . . . . ?
C9 C10 C11 C16 -179.84(16) . . . . ?
C10 C11 C16 C15 -98.7(2) . . . . ?
C10 C11 C16 C17 26.4(2) . . . . ?
C11 C6 C7 C8 2.1(2) . . . . ?
C11 C6 C7 C13 -175.71(14) . . . . ?
C13 C7 C8 C9 177.25(16) . . . . ?
C18 N2 C4 C3 -171.09(15) . . . . ?
C18 N2 C4 C5 8.4(2) . . . . ?
C18 C19 C20 C21 -1.6(2) . . . . ?
C18 C19 C25 C24 -79.57(19) . . . . ?
C18 C19 C25 C26 156.22(15) . . . . ?
C18 C23 C28 C27 121.46(17) . . . . ?
C18 C23 C28 C29 -114.60(17) . . . . ?
C19 C18 C23 C22 2.5(2) . . . . ?
C19 C18 C23 C28 -177.02(15) . . . . ?
C19 C20 C21 C22 2.5(3) . . . . ?
C20 C19 C25 C24 100.05(19) . . . . ?
C20 C19 C25 C26 -24.2(2) . . . . ?
C20 C21 C22 C23 -0.8(3) . . . . ?
C21 C22 C23 C18 -1.7(2) . . . . ?
C21 C22 C23 C28 177.85(15) . . . . ?
C22 C23 C28 C27 -58.0(2) . . . . ?
C22 C23 C28 C29 65.92(19) . . . . ?
C23 C18 C19 C20 -0.9(2) . . . . ?
C23 C18 C19 C25 178.77(14) . . . . ?
C25 C19 C20 C21 178.73(15) . . . . ?
C30 N3 C32 C33 165.54(16) . . . . ?
C31 N3 C32 C33 -75.54(19) . . . . ?
C34 N4 C33 C32 -84.81(18) . . . . ?
C35 N4 C33 C32 156.77(16) . . . . ?
C36 C37 C38 C39 -1.3(3) . . . . ?
C36 C37 C38 C42 179.62(16) . . . . ?
C37 C36 C41 C40 -2.4(2) . . . . ?
C37 C36 B1 C44 -164.71(14) . . . . ?
C37 C36 B1 C52 -44.93(19) . . . . ?
C37 C36 B1 C60 72.18(18) . . . . ?
C37 C38 C39 C40 -1.4(3) . . . . ?
C38 C39 C40 C41 2.1(3) . . . . ?
C38 C39 C40 C43 -177.20(17) . . . . ?
C39 C40 C41 C36 -0.1(3) . . . . ?
C41 C36 C37 C38 3.2(2) . . . . ?
C41 C36 B1 C44 16.8(2) . . . . ?
C41 C36 B1 C52 136.56(15) . . . . ?
C41 C36 B1 C60 -106.33(17) . . . . ?
C42 C38 C39 C40 177.62(17) . . . . ?
C43 C40 C41 C36 179.20(16) . . . . ?
C44 C45 C46 C47 0.7(2) . . . . ?
C44 C45 C46 C50 -179.70(16) . . . . ?
C45 C44 C49 C48 2.3(2) . . . . ?
C45 C44 B1 C36 -70.04(18) . . . . ?
C45 C44 B1 C52 169.77(14) . . . . ?
C45 C44 B1 C60 53.12(19) . . . . ?
C45 C46 C47 C48 1.6(2) . . . . ?
C46 C47 C48 C49 -1.8(2) . . . . ?
C46 C47 C48 C51 177.01(17) . . . . ?
C47 C48 C49 C44 -0.2(3) . . . . ?
C49 C44 C45 C46 -2.6(2) . . . . ?
C49 C44 B1 C36 106.44(17) . . . . ?
C49 C44 B1 C52 -13.7(2) . . . . ?
C49 C44 B1 C60 -130.40(16) . . . . ?
C50 C46 C47 C48 -178.00(16) . . . . ?
C51 C48 C49 C44 -179.05(17) . . . . ?
C52 C53 C54 C55 -2.4(3) . . . . ?
C52 C53 C54 C58 176.03(16) . . . . ?
C53 C52 C57 C56 -0.8(2) . . . . ?
C53 C52 B1 C36 -46.66(19) . . . . ?
C53 C52 B1 C44 73.91(18) . . . . ?
C53 C52 B1 C60 -166.61(14) . . . . ?
C53 C54 C55 C56 1.2(3) . . . . ?
C54 C55 C56 C57 0.1(2) . . . . ?
C54 C55 C56 C59 178.06(16) . . . . ?
C55 C56 C57 C52 -0.3(2) . . . . ?
C57 C52 C53 C54 2.2(2) . . . . ?
C57 C52 B1 C36 139.36(15) . . . . ?
C57 C52 B1 C44 -100.07(17) . . . . ?
C57 C52 B1 C60 19.4(2) . . . . ?
C58 C54 C55 C56 -177.27(16) . . . . ?
C59 C56 C57 C52 -178.22(15) . . . . ?
C60 C61 C62 C63 -0.9(2) . . . . ?
C60 C61 C62 C66 179.26(15) . . . . ?
C61 C60 C65 C64 -2.3(2) . . . . ?
C61 C60 B1 C36 -41.2(2) . . . . ?
C61 C60 B1 C44 -163.97(14) . . . . ?
C61 C60 B1 C52 77.82(18) . . . . ?
C61 C62 C63 C64 -1.2(3) . . . . ?
C62 C63 C64 C65 1.4(3) . . . . ?
C62 C63 C64 C67 -178.6(2) . . . . ?
C63 C64 C65 C60 0.4(3) . . . . ?
C65 C60 C61 C62 2.6(2) . . . . ?
C65 C60 B1 C36 149.35(15) . . . . ?
C65 C60 B1 C44 26.6(2) . . . . ?
C65 C60 B1 C52 -91.59(17) . . . . ?
C66 C62 C63 C64 178.61(17) . . . . ?
C67 C64 C65 C60 -179.6(2) . . . . ?
B1 C36 C37 C38 -175.49(15) . . . . ?
B1 C36 C41 C40 176.20(15) . . . . ?
B1 C44 C45 C46 174.19(15) . . . . ?
B1 C44 C49 C48 -174.38(15) . . . . ?
B1 C52 C53 C54 -172.27(15) . . . . ?
B1 C52 C57 C56 173.45(15) . . . . ?
B1 C60 C61 C62 -167.43(15) . . . . ?
B1 C60 C65 C64 167.75(16) . . . . ?
